data_7060617
loop_
_publ_author_name
'Bera, Pradip'
'Aher, Abhishek'
'Brandao, Paula'
'Manna, Sunil Kumar'
'Bhattacharyya, Indranil'
'Mondal, Gopinath'
'Jana, Abhimanyu'
'Santra, Ananyakumari'
'Bera, Pulakesh'

_publ_section_title
;
 Anticancer activity, DNA binding and docking study of M(ii)-complexes (M
 = Zn, Cu and Ni) derived from a new pyrazine--thiazole ligand: synthesis,
 structure and DFT
;
_journal_issue 27
_journal_name_full 'New Journal of Chemistry'
_journal_page_first 11999
_journal_page_last 12015
_journal_paper_doi 10.1039/D0NJ05883A
_journal_volume 45
_journal_year 2021
_chemical_formula_sum 'C32 H22 Cl N12 Ni O4 S2'
_chemical_formula_weight 796.89
_space_group_crystal_system triclinic
_space_group_IT_number 2
_space_group_name_Hall '-P 1'
_space_group_name_H-M_alt 'P -1'
_atom_sites_solution_hydrogens geom
_audit_creation_method SHELXL-2018/3
_audit_update_record
;
2019-10-22 deposited with the CCDC.	2021-04-27 downloaded from the CCDC.
;
_cell_angle_alpha 94.392(4)
_cell_angle_beta 90.811(4)
_cell_angle_gamma 94.002(4)
_cell_formula_units_Z 2
_cell_length_a 9.7741(11)
_cell_length_b 12.1509(13)
_cell_length_c 14.0740(16)
_cell_measurement_reflns_used 462
_cell_measurement_temperature 150(2)
_cell_measurement_theta_max 25.00
_cell_measurement_theta_min 2.95
_cell_volume 1662.2(3)
_computing_structure_refinement 'SHELXL-2018/3 (Sheldrick, 2018)'
_computing_structure_solution 'SHELXT 2014/5 (Sheldrick, 2014)'
_diffrn_ambient_temperature 150(2)
_diffrn_measured_fraction_theta_full 1.000
_diffrn_measured_fraction_theta_max 0.997
_diffrn_measurement_device_type CCD
_diffrn_measurement_method 'omega and phi scans'
_diffrn_radiation_type MoK\a
_diffrn_radiation_wavelength 0.71073
_diffrn_reflns_av_R_equivalents 0.0621
_diffrn_reflns_av_unetI/netI 0.0586
_diffrn_reflns_Laue_measured_fraction_full 1.000
_diffrn_reflns_Laue_measured_fraction_max 0.997
_diffrn_reflns_limit_h_max 12
_diffrn_reflns_limit_h_min -12
_diffrn_reflns_limit_k_max 15
_diffrn_reflns_limit_k_min -15
_diffrn_reflns_limit_l_max 18
_diffrn_reflns_limit_l_min -18
_diffrn_reflns_number 32881
_diffrn_reflns_point_group_measured_fraction_full 1.000
_diffrn_reflns_point_group_measured_fraction_max 0.997
_diffrn_reflns_theta_full 25.242
_diffrn_reflns_theta_max 27.150
_diffrn_reflns_theta_min 1.451
_diffrn_source 'fine-focus sealed tube'
_exptl_absorpt_coefficient_mu 0.849
_exptl_absorpt_correction_T_max 0.7455
_exptl_absorpt_correction_T_min 0.6266
_exptl_absorpt_correction_type multi-scan
_exptl_crystal_colour brown
_exptl_crystal_density_diffrn 1.592
_exptl_crystal_description plate
_exptl_crystal_F_000 814
_exptl_crystal_size_max 0.300
_exptl_crystal_size_mid 0.080
_exptl_crystal_size_min 0.020
_refine_diff_density_max 1.008
_refine_diff_density_min -0.595
_refine_diff_density_rms 0.083
_refine_ls_extinction_method none
_refine_ls_goodness_of_fit_ref 1.032
_refine_ls_hydrogen_treatment constr
_refine_ls_matrix_type full
_refine_ls_number_parameters 471
_refine_ls_number_reflns 7357
_refine_ls_number_restraints 0
_refine_ls_restrained_S_all 1.032
_refine_ls_R_factor_all 0.0791
_refine_ls_R_factor_gt 0.0487
_refine_ls_shift/su_max 0.001
_refine_ls_shift/su_mean 0.000
_refine_ls_structure_factor_coef Fsqd
_refine_ls_weighting_details 'w=1/[\s^2^(Fo^2^)+(0.0598P)^2^+1.3416P] where P=(Fo^2^+2Fc^2^)/3'
_refine_ls_weighting_scheme calc
_refine_ls_wR_factor_gt 0.1156
_refine_ls_wR_factor_ref 0.1315
_reflns_Friedel_coverage 0.000
_reflns_number_gt 5222
_reflns_number_total 7357
_reflns_threshold_expression 'I > 2\s(I)'
_cod_data_source_file d0nj05883a2.cif
_cod_data_source_block f_CCDC2
_cod_depositor_comments 'Adding full bibliography for 7060615--7060617.cif.'
_cod_database_code 7060617
_shelx_shelxl_version_number 2018/3
_shelx_space_group_comment
;
The symmetry employed for this shelxl refinement is uniquely defined
by the following loop, which should always be used as a source of
symmetry information in preference to the above space-group names.
They are only intended as comments.
;
_shelx_estimated_absorpt_t_min 0.785
_shelx_estimated_absorpt_t_max 0.983

loop_
_space_group_symop_operation_xyz
'x, y, z'
'-x, -y, -z'

loop_
_atom_site_label
_atom_site_type_symbol
_atom_site_fract_x
_atom_site_fract_y
_atom_site_fract_z
_atom_site_U_iso_or_equiv
_atom_site_adp_type
_atom_site_occupancy
_atom_site_site_symmetry_order
_atom_site_calc_flag
_atom_site_refinement_flags_posn
_atom_site_refinement_flags_adp
_atom_site_refinement_flags_occupancy
_atom_site_disorder_assembly
_atom_site_disorder_group
Ni Ni 0.44642(4) 0.25093(3) 0.71651(3) 0.02385(12) Uani 1 1 d . . . . .
S1 S 0.14407(9) 0.49257(8) 0.76077(10) 0.0555(3) Uani 1 1 d . . . . .
S2 S 0.63827(9) 0.19004(8) 0.98340(6) 0.0329(2) Uani 1 1 d . . . . .
N1 N 0.4737(3) 0.1034(2) 0.66229(17) 0.0209(5) Uani 1 1 d . . . . .
N2 N 0.4730(3) -0.1146(2) 0.5859(2) 0.0364(7) Uani 1 1 d . . . . .
N3 N 0.2609(2) 0.2052(2) 0.68825(18) 0.0220(5) Uani 1 1 d . . . . .
N4 N 0.1654(3) 0.2791(2) 0.7014(2) 0.0285(6) Uani 1 1 d . . . . .
N5 N 0.3635(2) 0.3862(2) 0.76524(19) 0.0260(6) Uani 1 1 d . . . . .
N6 N 1.0565(3) 0.6679(3) 0.9446(2) 0.0466(8) Uani 1 1 d . . . . .
N7 N 0.4737(2) 0.31149(19) 0.59525(18) 0.0216(5) Uani 1 1 d . . . . .
N8 N 0.5520(3) 0.3972(2) 0.4260(2) 0.0367(7) Uani 1 1 d . . . . .
N9 N 0.6356(2) 0.2917(2) 0.73275(18) 0.0204(5) Uani 1 1 d . . . . .
N10 N 0.7014(2) 0.2675(2) 0.81356(18) 0.0246(6) Uani 1 1 d . . . . .
N11 N 0.4726(2) 0.2006(2) 0.84166(18) 0.0238(6) Uani 1 1 d . . . . .
N12 N -0.2717(3) -0.0469(3) 0.8318(2) 0.0407(8) Uani 1 1 d . . . . .
C1 C 0.5903(3) 0.0526(3) 0.6536(2) 0.0267(7) Uani 1 1 d . . . . .
H1 H 0.674767 0.091129 0.674065 0.032 Uiso 1 1 calc R U . . .
C2 C 0.5888(4) -0.0557(3) 0.6151(2) 0.0326(8) Uani 1 1 d . . . . .
H2 H 0.673300 -0.089506 0.609105 0.039 Uiso 1 1 calc R U . . .
C3 C 0.3571(4) -0.0638(3) 0.5967(2) 0.0308(7) Uani 1 1 d . . . . .
H3 H 0.272890 -0.103840 0.577771 0.037 Uiso 1 1 calc R U . . .
C4 C 0.3536(3) 0.0453(2) 0.6343(2) 0.0223(6) Uani 1 1 d . . . . .
C5 C 0.2322(3) 0.1062(2) 0.6466(2) 0.0225(6) Uani 1 1 d . . . . .
C6 C 0.0909(3) 0.0645(3) 0.6135(2) 0.0303(7) Uani 1 1 d . . . . .
H6A H 0.023951 0.092753 0.658693 0.045 Uiso 1 1 calc R U . . .
H6B H 0.083546 -0.016614 0.609626 0.045 Uiso 1 1 calc R U . . .
H6C H 0.072352 0.089830 0.550432 0.045 Uiso 1 1 calc R U . . .
C7 C 0.2294(3) 0.3737(3) 0.7409(3) 0.0312(8) Uani 1 1 d . . . . .
C8 C 0.2946(3) 0.5612(3) 0.8047(3) 0.0471(11) Uani 1 1 d . . . . .
H8 H 0.302359 0.636738 0.828565 0.057 Uiso 1 1 calc R U . . .
C9 C 0.4001(3) 0.4952(3) 0.8014(3) 0.0318(8) Uani 1 1 d . . . . .
C10 C 0.5410(3) 0.5333(3) 0.8356(2) 0.0309(8) Uani 1 1 d . . . . .
C11 C 0.6048(4) 0.6267(3) 0.7994(3) 0.0362(8) Uani 1 1 d . . . . .
H11 H 0.556898 0.665939 0.755146 0.043 Uiso 1 1 calc R U . . .
C12 C 0.7372(4) 0.6628(3) 0.8277(3) 0.0382(9) Uani 1 1 d . . . . .
H12 H 0.781186 0.725986 0.802287 0.046 Uiso 1 1 calc R U . . .
C13 C 0.8060(3) 0.6056(3) 0.8938(2) 0.0313(8) Uani 1 1 d . . . . .
C14 C 0.7406(4) 0.5164(3) 0.9342(3) 0.0355(8) Uani 1 1 d . . . . .
H14 H 0.786246 0.480092 0.981519 0.043 Uiso 1 1 calc R U . . .
C15 C 0.6068(3) 0.4804(3) 0.9048(3) 0.0349(8) Uani 1 1 d . . . . .
H15 H 0.560903 0.419469 0.932448 0.042 Uiso 1 1 calc R U . . .
C16 C 0.9462(4) 0.6402(3) 0.9217(3) 0.0378(9) Uani 1 1 d . . . . .
C17 C 0.3817(3) 0.3220(2) 0.5269(2) 0.0268(7) Uani 1 1 d . . . . .
H17 H 0.287921 0.299321 0.535410 0.032 Uiso 1 1 calc R U . . .
C18 C 0.4226(4) 0.3660(3) 0.4433(3) 0.0339(8) Uani 1 1 d . . . . .
H18 H 0.354707 0.374250 0.395926 0.041 Uiso 1 1 calc R U . . .
C19 C 0.6439(4) 0.3867(3) 0.4951(2) 0.0312(8) Uani 1 1 d . . . . .
H19 H 0.737558 0.408029 0.484928 0.037 Uiso 1 1 calc R U . . .
C20 C 0.6074(3) 0.3458(2) 0.5817(2) 0.0239(7) Uani 1 1 d . . . . .
C21 C 0.6993(3) 0.3347(2) 0.6623(2) 0.0237(7) Uani 1 1 d . . . . .
C22 C 0.8484(3) 0.3696(3) 0.6647(3) 0.0330(8) Uani 1 1 d . . . . .
H22A H 0.889812 0.350311 0.724452 0.049 Uiso 1 1 calc R U . . .
H22B H 0.860744 0.449835 0.660487 0.049 Uiso 1 1 calc R U . . .
H22C H 0.892727 0.331781 0.610710 0.049 Uiso 1 1 calc R U . . .
C23 C 0.6052(3) 0.2229(3) 0.8686(2) 0.0244(7) Uani 1 1 d . . . . .
C24 C 0.4683(3) 0.1394(3) 0.9916(2) 0.0341(8) Uani 1 1 d . . . . .
H24 H 0.430965 0.107646 1.046008 0.041 Uiso 1 1 calc R U . . .
C25 C 0.3965(3) 0.1507(3) 0.9111(2) 0.0273(7) Uani 1 1 d . . . . .
C26 C 0.2514(3) 0.1091(3) 0.8932(2) 0.0266(7) Uani 1 1 d . . . . .
C27 C 0.2201(4) -0.0021(3) 0.8675(3) 0.0356(8) Uani 1 1 d . . . . .
H27 H 0.292262 -0.050378 0.860259 0.043 Uiso 1 1 calc R U . . .
C28 C 0.0859(4) -0.0444(3) 0.8523(3) 0.0376(9) Uani 1 1 d . . . . .
H28 H 0.065593 -0.120976 0.835027 0.045 Uiso 1 1 calc R U . . .
C29 C -0.0196(3) 0.0275(3) 0.8626(2) 0.0302(7) Uani 1 1 d . . . . .
C30 C 0.0107(4) 0.1391(3) 0.8863(3) 0.0400(9) Uani 1 1 d . . . . .
H30 H -0.061095 0.187822 0.891943 0.048 Uiso 1 1 calc R U . . .
C31 C 0.1455(4) 0.1798(3) 0.9019(3) 0.0390(9) Uani 1 1 d . . . . .
H31 H 0.165882 0.256494 0.918687 0.047 Uiso 1 1 calc R U . . .
C32 C -0.1605(4) -0.0142(3) 0.8456(2) 0.0348(8) Uani 1 1 d . . . . .
Cl1 Cl -0.02282(8) 0.73151(7) 0.60950(7) 0.0355(2) Uani 1 1 d . . . . .
O101 O 0.0812(3) 0.7688(2) 0.5472(2) 0.0556(8) Uani 1 1 d . . . . .
O102 O 0.0349(4) 0.7246(3) 0.7022(2) 0.0725(10) Uani 1 1 d . . . . .
O103 O -0.0822(3) 0.6263(2) 0.5734(2) 0.0629(9) Uani 1 1 d . . . . .
O104 O -0.1256(3) 0.8092(2) 0.6143(3) 0.0663(9) Uani 1 1 d . . . . .

loop_
_atom_site_aniso_label
_atom_site_aniso_U_11
_atom_site_aniso_U_22
_atom_site_aniso_U_33
_atom_site_aniso_U_23
_atom_site_aniso_U_13
_atom_site_aniso_U_12
Ni 0.0170(2) 0.0268(2) 0.0269(2) -0.00281(16) -0.00225(16) 0.00129(16)
S1 0.0180(4) 0.0365(5) 0.1065(10) -0.0316(6) -0.0069(5) 0.0061(4)
S2 0.0242(4) 0.0491(5) 0.0249(4) 0.0041(4) -0.0042(3) -0.0015(4)
N1 0.0214(13) 0.0211(12) 0.0203(13) 0.0015(10) -0.0022(10) 0.0035(10)
N2 0.0378(17) 0.0256(15) 0.0456(18) -0.0022(13) -0.0015(14) 0.0080(13)
N3 0.0132(12) 0.0257(13) 0.0262(14) -0.0031(11) -0.0035(10) 0.0003(10)
N4 0.0176(13) 0.0274(14) 0.0387(16) -0.0106(12) -0.0041(12) 0.0044(11)
N5 0.0153(13) 0.0271(14) 0.0339(15) -0.0089(11) 0.0005(11) 0.0014(11)
N6 0.0262(17) 0.053(2) 0.056(2) -0.0199(16) -0.0036(15) 0.0024(15)
N7 0.0188(13) 0.0181(12) 0.0277(14) -0.0014(10) -0.0021(11) 0.0041(10)
N8 0.0369(17) 0.0372(17) 0.0381(17) 0.0135(13) -0.0031(14) 0.0060(14)
N9 0.0137(12) 0.0226(13) 0.0240(14) -0.0024(10) -0.0031(10) 0.0010(10)
N10 0.0154(12) 0.0323(14) 0.0253(14) -0.0002(11) -0.0029(11) -0.0004(11)
N11 0.0168(13) 0.0305(14) 0.0233(14) -0.0012(11) -0.0006(11) -0.0003(11)
N12 0.0335(18) 0.0474(19) 0.0398(18) 0.0052(15) -0.0004(14) -0.0089(15)
C1 0.0236(16) 0.0293(17) 0.0274(17) 0.0023(13) -0.0016(13) 0.0038(13)
C2 0.0297(18) 0.0328(18) 0.036(2) -0.0011(15) -0.0004(15) 0.0105(15)
C3 0.0307(18) 0.0243(16) 0.0365(19) -0.0020(14) -0.0039(15) 0.0009(14)
C4 0.0224(16) 0.0218(15) 0.0228(16) 0.0018(12) -0.0028(13) 0.0019(12)
C5 0.0203(15) 0.0237(15) 0.0231(16) 0.0007(12) -0.0052(12) -0.0001(12)
C6 0.0244(17) 0.0275(17) 0.038(2) -0.0003(14) -0.0065(15) -0.0025(14)
C7 0.0153(15) 0.0314(17) 0.045(2) -0.0113(15) -0.0012(14) 0.0027(13)
C8 0.0208(18) 0.0326(19) 0.083(3) -0.028(2) -0.0002(19) 0.0014(15)
C9 0.0179(16) 0.0331(18) 0.041(2) -0.0145(15) 0.0032(14) -0.0028(14)
C10 0.0177(16) 0.0340(18) 0.038(2) -0.0160(15) 0.0018(14) 0.0000(14)
C11 0.0271(18) 0.040(2) 0.040(2) -0.0018(16) -0.0027(15) -0.0023(15)
C12 0.0278(19) 0.040(2) 0.045(2) -0.0032(17) 0.0038(16) -0.0080(16)
C13 0.0186(16) 0.0346(18) 0.0372(19) -0.0152(15) -0.0007(14) -0.0031(14)
C14 0.0291(18) 0.0371(19) 0.039(2) -0.0058(16) -0.0058(16) 0.0027(15)
C15 0.0266(18) 0.0326(18) 0.043(2) -0.0071(16) 0.0036(16) -0.0026(15)
C16 0.0252(18) 0.040(2) 0.046(2) -0.0150(17) 0.0027(16) 0.0000(16)
C17 0.0237(16) 0.0220(15) 0.0347(19) 0.0017(13) -0.0051(14) 0.0040(13)
C18 0.034(2) 0.0304(18) 0.038(2) 0.0070(15) -0.0081(16) 0.0052(15)
C19 0.0311(18) 0.0293(17) 0.0339(19) 0.0073(15) 0.0013(15) 0.0016(14)
C20 0.0217(16) 0.0196(15) 0.0308(17) 0.0017(13) -0.0016(13) 0.0049(12)
C21 0.0157(15) 0.0240(15) 0.0313(18) 0.0001(13) 0.0007(13) 0.0037(12)
C22 0.0193(16) 0.041(2) 0.038(2) 0.0060(16) -0.0002(14) -0.0012(14)
C23 0.0193(15) 0.0281(16) 0.0256(17) -0.0016(13) -0.0046(13) 0.0051(13)
C24 0.0274(18) 0.044(2) 0.0293(19) 0.0025(15) 0.0002(15) -0.0041(15)
C25 0.0235(16) 0.0309(17) 0.0267(17) -0.0031(14) 0.0025(14) 0.0009(13)
C26 0.0226(16) 0.0360(18) 0.0198(16) -0.0009(13) 0.0041(13) -0.0043(14)
C27 0.0313(19) 0.0334(18) 0.043(2) 0.0060(16) -0.0027(16) 0.0042(15)
C28 0.038(2) 0.0283(18) 0.045(2) 0.0060(16) -0.0074(17) -0.0079(16)
C29 0.0234(17) 0.0385(19) 0.0278(18) 0.0016(14) 0.0048(14) -0.0051(15)
C30 0.0247(18) 0.042(2) 0.051(2) -0.0090(18) 0.0072(17) 0.0022(16)
C31 0.0282(19) 0.0354(19) 0.050(2) -0.0148(17) 0.0063(17) -0.0034(15)
C32 0.0306(19) 0.041(2) 0.0321(19) 0.0037(15) 0.0020(15) -0.0049(16)
Cl1 0.0272(4) 0.0292(4) 0.0501(5) 0.0023(4) -0.0033(4) 0.0037(3)
O101 0.0423(16) 0.0505(17) 0.071(2) -0.0052(15) 0.0115(15) -0.0058(13)
O102 0.088(3) 0.075(2) 0.055(2) -0.0042(17) -0.0241(18) 0.0227(19)
O103 0.0584(19) 0.0354(15) 0.092(2) 0.0041(15) -0.0151(17) -0.0095(14)
O104 0.0370(16) 0.0483(17) 0.117(3) 0.0146(18) 0.0083(17) 0.0187(14)

loop_
_atom_type_symbol
_atom_type_description
_atom_type_scat_dispersion_real
_atom_type_scat_dispersion_imag
_atom_type_scat_source
C C 0.0033 0.0016 'International Tables Vol C Tables 4.2.6.8 and 6.1.1.4'
H H 0.0000 0.0000 'International Tables Vol C Tables 4.2.6.8 and 6.1.1.4'
N N 0.0061 0.0033 'International Tables Vol C Tables 4.2.6.8 and 6.1.1.4'
O O 0.0106 0.0060 'International Tables Vol C Tables 4.2.6.8 and 6.1.1.4'
S S 0.1246 0.1234 'International Tables Vol C Tables 4.2.6.8 and 6.1.1.4'
Cl Cl 0.1484 0.1585 'International Tables Vol C Tables 4.2.6.8 and 6.1.1.4'
Ni Ni 0.3393 1.1124 'International Tables Vol C Tables 4.2.6.8 and 6.1.1.4'

loop_
_geom_angle_atom_site_label_1
_geom_angle_atom_site_label_2
_geom_angle_atom_site_label_3
_geom_angle
_geom_angle_site_symmetry_1
_geom_angle_site_symmetry_3
_geom_angle_publ_flag
N9 Ni N3 174.53(11) . . ?
N9 Ni N7 82.74(11) . . ?
N3 Ni N7 93.21(11) . . ?
N9 Ni N11 81.48(11) . . ?
N3 Ni N11 102.51(11) . . ?
N7 Ni N11 164.21(11) . . ?
N9 Ni N1 94.23(10) . . ?
N3 Ni N1 82.19(10) . . ?
N7 Ni N1 91.67(10) . . ?
N11 Ni N1 88.98(10) . . ?
N9 Ni N5 102.17(10) . . ?
N3 Ni N5 81.44(10) . . ?
N7 Ni N5 90.18(11) . . ?
N11 Ni N5 93.64(11) . . ?
N1 Ni N5 163.60(10) . . ?
C8 S1 C7 89.36(16) . . ?
C23 S2 C24 89.60(16) . . ?
C1 N1 C4 118.5(3) . . ?
C1 N1 Ni 128.8(2) . . ?
C4 N1 Ni 112.63(19) . . ?
C3 N2 C2 116.4(3) . . ?
C5 N3 N4 122.2(2) . . ?
C5 N3 Ni 118.3(2) . . ?
N4 N3 Ni 119.04(18) . . ?
N3 N4 C7 107.3(2) . . ?
C7 N5 C9 110.7(3) . . ?
C7 N5 Ni 107.2(2) . . ?
C9 N5 Ni 141.0(2) . . ?
C17 N7 C20 118.9(3) . . ?
C17 N7 Ni 128.6(2) . . ?
C20 N7 Ni 112.5(2) . . ?
C18 N8 C19 116.6(3) . . ?
C21 N9 N10 122.8(2) . . ?
C21 N9 Ni 117.9(2) . . ?
N10 N9 Ni 119.14(19) . . ?
C23 N10 N9 106.3(2) . . ?
C23 N11 C25 112.1(3) . . ?
C23 N11 Ni 108.6(2) . . ?
C25 N11 Ni 139.2(2) . . ?
N1 C1 C2 120.4(3) . . ?
N1 C1 H1 119.8 . . ?
C2 C1 H1 119.8 . . ?
N2 C2 C1 122.6(3) . . ?
N2 C2 H2 118.7 . . ?
C1 C2 H2 118.7 . . ?
N2 C3 C4 123.0(3) . . ?
N2 C3 H3 118.5 . . ?
C4 C3 H3 118.5 . . ?
N1 C4 C3 119.0(3) . . ?
N1 C4 C5 114.9(3) . . ?
C3 C4 C5 126.0(3) . . ?
N3 C5 C4 111.8(3) . . ?
N3 C5 C6 123.1(3) . . ?
C4 C5 C6 125.1(3) . . ?
C5 C6 H6A 109.5 . . ?
C5 C6 H6B 109.5 . . ?
H6A C6 H6B 109.5 . . ?
C5 C6 H6C 109.5 . . ?
H6A C6 H6C 109.5 . . ?
H6B C6 H6C 109.5 . . ?
N5 C7 N4 124.4(3) . . ?
N5 C7 S1 114.0(2) . . ?
N4 C7 S1 121.6(2) . . ?
C9 C8 S1 112.1(3) . . ?
C9 C8 H8 124.0 . . ?
S1 C8 H8 124.0 . . ?
C8 C9 N5 113.8(3) . . ?
C8 C9 C10 123.2(3) . . ?
N5 C9 C10 122.9(3) . . ?
C15 C10 C11 120.0(3) . . ?
C15 C10 C9 121.2(3) . . ?
C11 C10 C9 118.7(3) . . ?
C12 C11 C10 120.3(3) . . ?
C12 C11 H11 119.9 . . ?
C10 C11 H11 119.9 . . ?
C11 C12 C13 119.5(3) . . ?
C11 C12 H12 120.3 . . ?
C13 C12 H12 120.3 . . ?
C14 C13 C12 120.6(3) . . ?
C14 C13 C16 119.3(3) . . ?
C12 C13 C16 120.1(3) . . ?
C13 C14 C15 119.4(3) . . ?
C13 C14 H14 120.3 . . ?
C15 C14 H14 120.3 . . ?
C10 C15 C14 120.0(3) . . ?
C10 C15 H15 120.0 . . ?
C14 C15 H15 120.0 . . ?
N6 C16 C13 179.3(4) . . ?
N7 C17 C18 119.8(3) . . ?
N7 C17 H17 120.1 . . ?
C18 C17 H17 120.1 . . ?
N8 C18 C17 123.3(3) . . ?
N8 C18 H18 118.4 . . ?
C17 C18 H18 118.4 . . ?
N8 C19 C20 122.4(3) . . ?
N8 C19 H19 118.8 . . ?
C20 C19 H19 118.8 . . ?
N7 C20 C19 119.0(3) . . ?
N7 C20 C21 114.7(3) . . ?
C19 C20 C21 126.3(3) . . ?
N9 C21 C20 112.1(3) . . ?
N9 C21 C22 123.7(3) . . ?
C20 C21 C22 124.1(3) . . ?
C21 C22 H22A 109.5 . . ?
C21 C22 H22B 109.5 . . ?
H22A C22 H22B 109.5 . . ?
C21 C22 H22C 109.5 . . ?
H22A C22 H22C 109.5 . . ?
H22B C22 H22C 109.5 . . ?
N10 C23 N11 124.2(3) . . ?
N10 C23 S2 123.0(2) . . ?
N11 C23 S2 112.8(2) . . ?
C25 C24 S2 111.5(3) . . ?
C25 C24 H24 124.3 . . ?
S2 C24 H24 124.3 . . ?
C24 C25 N11 113.9(3) . . ?
C24 C25 C26 124.6(3) . . ?
N11 C25 C26 121.4(3) . . ?
C27 C26 C31 119.1(3) . . ?
C27 C26 C25 119.7(3) . . ?
C31 C26 C25 121.2(3) . . ?
C28 C27 C26 121.3(3) . . ?
C28 C27 H27 119.3 . . ?
C26 C27 H27 119.3 . . ?
C27 C28 C29 118.9(3) . . ?
C27 C28 H28 120.6 . . ?
C29 C28 H28 120.6 . . ?
C30 C29 C28 120.3(3) . . ?
C30 C29 C32 119.7(3) . . ?
C28 C29 C32 120.0(3) . . ?
C29 C30 C31 120.1(3) . . ?
C29 C30 H30 120.0 . . ?
C31 C30 H30 120.0 . . ?
C30 C31 C26 120.3(3) . . ?
C30 C31 H31 119.8 . . ?
C26 C31 H31 119.8 . . ?
N12 C32 C29 179.6(4) . . ?
O103 Cl1 O104 109.44(19) . . ?
O103 Cl1 O102 110.1(2) . . ?
O104 Cl1 O102 109.5(2) . . ?
O103 Cl1 O101 109.74(19) . . ?
O104 Cl1 O101 108.39(18) . . ?
O102 Cl1 O101 109.7(2) . . ?

loop_
_geom_bond_atom_site_label_1
_geom_bond_atom_site_label_2
_geom_bond_distance
_geom_bond_site_symmetry_2
_geom_bond_publ_flag
Ni N9 1.887(2) . ?
Ni N3 1.887(2) . ?
Ni N7 1.924(3) . ?
Ni N11 1.928(3) . ?
Ni N1 1.931(2) . ?
Ni N5 1.964(2) . ?
S1 C8 1.722(4) . ?
S1 C7 1.724(3) . ?
S2 C23 1.725(3) . ?
S2 C24 1.739(3) . ?
N1 C1 1.336(4) . ?
N1 C4 1.364(4) . ?
N2 C3 1.333(4) . ?
N2 C2 1.338(4) . ?
N3 C5 1.307(4) . ?
N3 N4 1.345(3) . ?
N4 C7 1.347(4) . ?
N5 C7 1.346(4) . ?
N5 C9 1.402(4) . ?
N6 C16 1.141(4) . ?
N7 C17 1.327(4) . ?
N7 C20 1.364(4) . ?
N8 C18 1.326(4) . ?
N8 C19 1.334(4) . ?
N9 C21 1.302(4) . ?
N9 N10 1.361(3) . ?
N10 C23 1.339(4) . ?
N11 C23 1.348(4) . ?
N11 C25 1.387(4) . ?
N12 C32 1.141(4) . ?
C1 C2 1.383(4) . ?
C1 H1 0.9500 . ?
C2 H2 0.9500 . ?
C3 C4 1.392(4) . ?
C3 H3 0.9500 . ?
C4 C5 1.448(4) . ?
C5 C6 1.493(4) . ?
C6 H6A 0.9800 . ?
C6 H6B 0.9800 . ?
C6 H6C 0.9800 . ?
C8 C9 1.349(5) . ?
C8 H8 0.9500 . ?
C9 C10 1.484(4) . ?
C10 C15 1.382(5) . ?
C10 C11 1.391(5) . ?
C11 C12 1.380(5) . ?
C11 H11 0.9500 . ?
C12 C13 1.396(5) . ?
C12 H12 0.9500 . ?
C13 C14 1.383(5) . ?
C13 C16 1.445(4) . ?
C14 C15 1.396(5) . ?
C14 H14 0.9500 . ?
C15 H15 0.9500 . ?
C17 C18 1.382(5) . ?
C17 H17 0.9500 . ?
C18 H18 0.9500 . ?
C19 C20 1.393(4) . ?
C19 H19 0.9500 . ?
C20 C21 1.458(4) . ?
C21 C22 1.488(4) . ?
C22 H22A 0.9800 . ?
C22 H22B 0.9800 . ?
C22 H22C 0.9800 . ?
C24 C25 1.345(5) . ?
C24 H24 0.9500 . ?
C25 C26 1.484(4) . ?
C26 C27 1.383(5) . ?
C26 C31 1.392(5) . ?
C27 C28 1.383(5) . ?
C27 H27 0.9500 . ?
C28 C29 1.399(5) . ?
C28 H28 0.9500 . ?
C29 C30 1.381(5) . ?
C29 C32 1.444(5) . ?
C30 C31 1.383(5) . ?
C30 H30 0.9500 . ?
C31 H31 0.9500 . ?
Cl1 O103 1.421(3) . ?
Cl1 O104 1.425(3) . ?
Cl1 O102 1.425(3) . ?
Cl1 O101 1.425(3) . ?
